data_7707145
loop_
_publ_author_name
'Lobana, Tarlok S.'
'Indoria, Shikha'
'Sood, Henna'
'Arora, Daljit S.'
'Kaur, Manpreet'
'Jasinski, Jerry P.'

_publ_section_title
;
 Synthesis of (3-nitro-2-oxo-benzaldehyde thiosemicarbazonato)-zinc(II)
 complexes: the position of nitro group in phenyl ring alters
 antimicrobial activity against <i>K. pneumoniae</i> 1, <i>S.
 typhimurium</i> 2, MRSA and <i>C. albicans</i>.
;
_journal_issue 20
_journal_name_full 'Dalton transactions (Cambridge, England : 2003)'
_journal_page_first 6823
_journal_page_last 6833
_journal_paper_doi 10.1039/d1dt00657f
_journal_volume 50
_journal_year 2021
_chemical_formula_moiety 'C22 H18 N6 O3 S Zn, 1.5(H2 O)'
_chemical_formula_sum 'C22 H21 N6 O4.5 S Zn'
_chemical_formula_weight 538.87
_chemical_name_systematic JPL-176
_space_group_crystal_system triclinic
_space_group_IT_number 2
_space_group_name_Hall '-P 1'
_space_group_name_H-M_alt 'P -1'
_atom_sites_solution_hydrogens mixed
_atom_sites_solution_primary direct
_audit_creation_date 2016-06-11
_audit_creation_method
;
Olex2 1.2
(compiled 2016.02.19 svn.r3266 for OlexSys, GUI svn.r5155)
;
_audit_update_record
;
2021-03-24 deposited with the CCDC.	2021-04-15 downloaded from the CCDC.
;
_cell_angle_alpha 109.265(6)
_cell_angle_beta 94.725(5)
_cell_angle_gamma 113.463(7)
_cell_formula_units_Z 4
_cell_length_a 12.1163(8)
_cell_length_b 13.7570(10)
_cell_length_c 17.8138(9)
_cell_measurement_reflns_used 8041
_cell_measurement_temperature 173(2)
_cell_measurement_theta_max 31.5420
_cell_measurement_theta_min 3.4230
_cell_volume 2491.7(4)
_computing_cell_refinement
;
CrysAlisPro, Agilent Technologies,
Version 1.171.37.35 (release 13-08-2014 CrysAlis171 .NET)
(compiled Aug 13 2014,18:06:01)
;
_computing_data_collection
;
CrysAlisPro, Agilent Technologies,
Version 1.171.37.35 (release 13-08-2014 CrysAlis171 .NET)
(compiled Aug 13 2014,18:06:01)
;
_computing_data_reduction
;
CrysAlisPro, Agilent Technologies,
Version 1.171.37.35 (release 13-08-2014 CrysAlis171 .NET)
(compiled Aug 13 2014,18:06:01)
;
_computing_molecular_graphics 'Olex2 (Dolomanov et al., 2009)'
_computing_publication_material 'Olex2 (Dolomanov et al., 2009)'
_computing_structure_refinement 'ShelXL (Sheldrick, 2015)'
_computing_structure_solution 'ShelXT (Sheldrick, 2015)'
_diffrn_ambient_temperature 173(2)
_diffrn_detector 'CCD plate'
_diffrn_detector_area_resol_mean 16.0416
_diffrn_detector_type Eos
_diffrn_measured_fraction_theta_full 0.988
_diffrn_measured_fraction_theta_max 0.890
_diffrn_measurement_details
;
#__ type_ start__ end____ width___ exp.time_
  1 omega  -30.00    2.00   1.0000   15.0750
omega____ theta____ kappa____ phi______ frames
    -      -23.9612  -19.0000   30.0000 32

#__ type_ start__ end____ width___ exp.time_
  2 omega  -40.00   10.00   1.0000   15.0750
omega____ theta____ kappa____ phi______ frames
    -       25.9925  -77.0000    0.0000 50

#__ type_ start__ end____ width___ exp.time_
  3 omega  -43.00   -5.00   1.0000   15.0750
omega____ theta____ kappa____ phi______ frames
    -       25.9925  -19.0000  -60.0000 38

#__ type_ start__ end____ width___ exp.time_
  4 omega    6.00   35.00   1.0000   15.0750
omega____ theta____ kappa____ phi______ frames
    -       25.9925  -57.0000 -150.0000 29

#__ type_ start__ end____ width___ exp.time_
  5 omega    1.00   71.00   1.0000   15.0750
omega____ theta____ kappa____ phi______ frames
    -       25.9925   77.0000  -60.0000 70

#__ type_ start__ end____ width___ exp.time_
  6 omega    4.00   81.00   1.0000   15.0750
omega____ theta____ kappa____ phi______ frames
    -       25.9925   77.0000   30.0000 77

#__ type_ start__ end____ width___ exp.time_
  7 omega   -1.00   92.00   1.0000   15.0750
omega____ theta____ kappa____ phi______ frames
    -       25.9925   77.0000 -150.0000 93

#__ type_ start__ end____ width___ exp.time_
  8 omega  -24.00   65.00   1.0000   15.0750
omega____ theta____ kappa____ phi______ frames
    -       25.9925  -99.0000  120.0000 89

#__ type_ start__ end____ width___ exp.time_
  9 omega  -93.00  -37.00   1.0000   15.0750
omega____ theta____ kappa____ phi______ frames
    -      -23.9612  -19.0000   30.0000 56

#__ type_ start__ end____ width___ exp.time_
 10 omega  -89.00  -64.00   1.0000   15.0750
omega____ theta____ kappa____ phi______ frames
    -      -23.9612  -21.0000  -53.0000 25
;
_diffrn_measurement_device 'four-circle diffractometer'
_diffrn_measurement_device_type 'Xcalibur, Eos, Gemini'
_diffrn_measurement_method '\w scans'
_diffrn_orient_matrix_UB_11 -0.0657882000
_diffrn_orient_matrix_UB_12 -0.0253338000
_diffrn_orient_matrix_UB_13 -0.0105153000
_diffrn_orient_matrix_UB_21 -0.0028598000
_diffrn_orient_matrix_UB_22 -0.0546561000
_diffrn_orient_matrix_UB_23 -0.0060520000
_diffrn_orient_matrix_UB_31 -0.0000456000
_diffrn_orient_matrix_UB_32 0.0110181000
_diffrn_orient_matrix_UB_33 0.0418034000
_diffrn_radiation_monochromator graphite
_diffrn_radiation_probe x-ray
_diffrn_radiation_type MoK\a
_diffrn_radiation_wavelength 0.71073
_diffrn_reflns_av_R_equivalents 0.0463
_diffrn_reflns_av_unetI/netI 0.0802
_diffrn_reflns_Laue_measured_fraction_full 0.988
_diffrn_reflns_Laue_measured_fraction_max 0.890
_diffrn_reflns_limit_h_max 17
_diffrn_reflns_limit_h_min -17
_diffrn_reflns_limit_k_max 19
_diffrn_reflns_limit_k_min -19
_diffrn_reflns_limit_l_max 26
_diffrn_reflns_limit_l_min -26
_diffrn_reflns_number 34122
_diffrn_reflns_point_group_measured_fraction_full 0.988
_diffrn_reflns_point_group_measured_fraction_max 0.890
_diffrn_reflns_theta_full 26.000
_diffrn_reflns_theta_max 32.750
_diffrn_reflns_theta_min 3.029
_diffrn_source 'Enhance (Mo) X-ray Source'
_exptl_absorpt_coefficient_mu 1.111
_exptl_absorpt_correction_T_max 1.00000
_exptl_absorpt_correction_T_min 0.69909
_exptl_absorpt_correction_type multi-scan
_exptl_absorpt_process_details
;
CrysAlisPro, Agilent Technologies,
Version 1.171.37.35 (release 13-08-2014 CrysAlis171 .NET)
(compiled Aug 13 2014,18:06:01)
Empirical absorption correction using spherical harmonics,
 implemented in SCALE3 ABSPACK scaling algorithm.
;
_exptl_crystal_colour 'clear red'
_exptl_crystal_colour_lustre clear
_exptl_crystal_colour_primary red
_exptl_crystal_density_diffrn 1.436
_exptl_crystal_description block
_exptl_crystal_F_000 1108
_exptl_crystal_size_max 0.54
_exptl_crystal_size_mid 0.3
_exptl_crystal_size_min 0.21
_refine_diff_density_max 0.971
_refine_diff_density_min -0.806
_refine_diff_density_rms 0.115
_refine_ls_extinction_method none
_refine_ls_goodness_of_fit_ref 1.099
_refine_ls_hydrogen_treatment constr
_refine_ls_matrix_type full
_refine_ls_number_parameters 633
_refine_ls_number_reflns 16383
_refine_ls_number_restraints 0
_refine_ls_restrained_S_all 1.099
_refine_ls_R_factor_all 0.1163
_refine_ls_R_factor_gt 0.0665
_refine_ls_shift/su_max 0.001
_refine_ls_shift/su_mean 0.000
_refine_ls_structure_factor_coef Fsqd
_refine_ls_weighting_details 'w=1/[\s^2^(Fo^2^)+(0.0868P)^2^+0.5585P] where P=(Fo^2^+2Fc^2^)/3'
_refine_ls_weighting_scheme calc
_refine_ls_wR_factor_gt 0.1697
_refine_ls_wR_factor_ref 0.1905
_reflns_Friedel_coverage 0.000
_reflns_number_gt 9944
_reflns_number_total 16383
_reflns_threshold_expression 'I > 2\s(I)'
_cod_data_source_file d1dt00657f2.cif
_cod_data_source_block jpl-176
_cod_depositor_comments
;
Adding full bibliography for 7707144--7707147.cif.

2024-09-23
Z value and formula fixed to values more according to usual
chemical conventions.                 miguel
;
_cod_original_formula_sum 'C44 H42 N12 O9 S2 Zn2'
_cod_original_formula_weight 1077.75
_cod_original_formula_moiety '2(C22 H18 N6 O3 S Zn), 3(H2 O)'
_cod_original_formula_units_Z 2
_cod_original_cell_volume 2491.7(3)
_cod_database_code 7707145
_chemical_oxdiff_formula 'C22 H24 N6 S O3 Zn'
_chemical_oxdiff_usercomment 'Lobana's JPL-176'
_shelx_space_group_comment
;
The symmetry employed for this shelxl refinement is uniquely defined
by the following loop, which should always be used as a source of
symmetry information in preference to the above space-group names.
They are only intended as comments.
;
_reflns_odcompleteness_completeness 99.84
_reflns_odcompleteness_iscentric 1
_reflns_odcompleteness_theta 30.44
_olex2_refinement_description
;
1. Fixed Uiso
 At 1.2 times of:
  All C(H) groups, All C(H,H) groups, All N(H) groups
 At 1.5 times of:
  All C(H,H,H) groups, All O(H,H) groups
2.a Free rotating group:
 O1SA(H1SA,H1SB), O1SB(H1SC,H1SD), O1SC(H1SE,H1SF)
2.b Secondary CH2 refined with riding coordinates:
 C9(H9A,H9B), C9A(H9AA,H9AB)
2.c Aromatic/amide H refined with riding coordinates:
 N3(H3), C1(H1), C3(H3A), C4(H4), C5(H5), C13(H13), C14(H14), C15(H15),
 C17(H17), C18(H18), C20(H20), C21(H21), C22(H22), N3A(H3AA), C1A(H1A),
 C3A(H3AB), C4A(H4A), C5A(H5A), C13A(H13A), C14A(H14A), C15A(H15A), C17A(H17A),
 C18A(H18A), C20A(H20A), C21A(H21A), C22A(H22A)
2.d Idealised Me refined as rotating group:
 C10(H10A,H10B,H10C), C10A(H10D,H10E,H10F)
;
_shelx_shelxl_version_number 2014/7
_olex2_exptl_crystal_mounting_method 'Nylon Loop'
_olex2_submission_original_sample_id JPL-176
_olex2_submission_special_instructions 'No special instructions were received'

loop_
_space_group_symop_operation_xyz
'x, y, z'
'-x, -y, -z'

loop_
_atom_site_label
_atom_site_type_symbol
_atom_site_fract_x
_atom_site_fract_y
_atom_site_fract_z
_atom_site_U_iso_or_equiv
_atom_site_adp_type
_atom_site_occupancy
_atom_site_site_symmetry_order
_atom_site_calc_flag
_atom_site_refinement_flags_posn
_atom_site_refinement_flags_adp
_atom_site_refinement_flags_occupancy
_atom_site_disorder_assembly
_atom_site_disorder_group
Zn1 Zn 1.02627(4) 0.83063(3) 0.65969(2) 0.02345(10) Uani 1 1 d . . . . .
S1 S 1.13890(7) 0.90498(8) 0.57333(5) 0.02646(17) Uani 1 1 d . . . . .
O1 O 0.9727(2) 0.8721(2) 0.76188(15) 0.0334(6) Uani 1 1 d . . . . .
O2 O 1.0306(3) 0.9259(3) 0.92593(17) 0.0458(7) Uani 1 1 d . . . . .
O3 O 0.8546(3) 0.8268(3) 0.94606(18) 0.0477(8) Uani 1 1 d . . . . .
N1 N 0.8995(2) 0.8699(2) 0.60536(16) 0.0223(5) Uani 1 1 d . . . . .
N2 N 0.8956(3) 0.8575(2) 0.52413(16) 0.0236(5) Uani 1 1 d . . . . .
N3 N 1.0075(3) 0.8491(2) 0.42678(16) 0.0249(6) Uani 1 1 d . . . . .
H3 H 1.0805 0.8643 0.4156 0.030 Uiso 1 1 calc R . . . .
N4 N 1.1550(3) 0.7913(2) 0.71751(16) 0.0236(5) Uani 1 1 d . . . . .
N5 N 0.9381(3) 0.6498(3) 0.60214(18) 0.0290(6) Uani 1 1 d . . . . .
N6 N 0.9181(3) 0.8874(3) 0.91247(19) 0.0351(7) Uani 1 1 d . . . . .
C1 C 0.8234(3) 0.9035(3) 0.6391(2) 0.0260(7) Uani 1 1 d . . . . .
H1 H 0.7720 0.9201 0.6073 0.031 Uiso 1 1 calc R . . . .
C2 C 0.8106(3) 0.9178(3) 0.7216(2) 0.0253(6) Uani 1 1 d . . . . .
C3 C 0.7198(3) 0.9503(3) 0.7466(2) 0.0326(8) Uani 1 1 d . . . . .
H3A H 0.6737 0.9647 0.7095 0.039 Uiso 1 1 calc R . . . .
C4 C 0.6932(4) 0.9626(4) 0.8217(3) 0.0402(9) Uani 1 1 d . . . . .
H4 H 0.6308 0.9854 0.8362 0.048 Uiso 1 1 calc R . . . .
C5 C 0.7600(4) 0.9407(4) 0.8761(2) 0.0386(9) Uani 1 1 d . . . . .
H5 H 0.7419 0.9457 0.9277 0.046 Uiso 1 1 calc R . . . .
C6 C 0.8535(3) 0.9117(3) 0.8540(2) 0.0286(7) Uani 1 1 d . . . . .
C7 C 0.8854(3) 0.9002(3) 0.7779(2) 0.0252(6) Uani 1 1 d . . . . .
C8 C 1.0014(3) 0.8675(3) 0.50511(19) 0.0226(6) Uani 1 1 d . . . . .
C9 C 0.9018(3) 0.8061(3) 0.3599(2) 0.0293(7) Uani 1 1 d . . . . .
H9A H 0.8742 0.8664 0.3660 0.035 Uiso 1 1 calc R . . . .
H9B H 0.8323 0.7382 0.3617 0.035 Uiso 1 1 calc R . . . .
C10 C 0.9349(4) 0.7723(4) 0.2784(2) 0.0364(8) Uani 1 1 d . . . . .
H10A H 0.8612 0.7399 0.2338 0.055 Uiso 1 1 calc GR . . . .
H10B H 0.9648 0.7145 0.2732 0.055 Uiso 1 1 calc GR . . . .
H10C H 1.0001 0.8407 0.2753 0.055 Uiso 1 1 calc GR . . . .
C11 C 1.0065(3) 0.6012(3) 0.6256(2) 0.0281(7) Uani 1 1 d . . . . .
C12 C 1.1214(3) 0.6761(3) 0.6856(2) 0.0244(6) Uani 1 1 d . . . . .
C13 C 0.8301(3) 0.5810(4) 0.5485(3) 0.0378(8) Uani 1 1 d . . . . .
H13 H 0.7822 0.6143 0.5321 0.045 Uiso 1 1 calc R . . . .
C14 C 0.7825(4) 0.4597(4) 0.5144(3) 0.0501(11) Uani 1 1 d . . . . .
H14 H 0.7043 0.4128 0.4756 0.060 Uiso 1 1 calc R . . . .
C15 C 0.8488(4) 0.4111(4) 0.5372(3) 0.0498(11) Uani 1 1 d . . . . .
H15 H 0.8170 0.3295 0.5150 0.060 Uiso 1 1 calc R . . . .
C16 C 0.9652(4) 0.4811(3) 0.5938(3) 0.0371(8) Uani 1 1 d . . . . .
C17 C 1.0405(4) 0.4357(4) 0.6210(3) 0.0467(10) Uani 1 1 d . . . . .
H17 H 1.0127 0.3546 0.5996 0.056 Uiso 1 1 calc R . . . .
C18 C 1.1514(4) 0.5068(4) 0.6768(3) 0.0463(10) Uani 1 1 d . . . . .
H18 H 1.2012 0.4749 0.6927 0.056 Uiso 1 1 calc R . . . .
C19 C 1.1947(4) 0.6303(4) 0.7124(2) 0.0340(8) Uani 1 1 d . . . . .
C20 C 1.3039(4) 0.7078(4) 0.7739(3) 0.0410(9) Uani 1 1 d . . . . .
H20 H 1.3560 0.6803 0.7934 0.049 Uiso 1 1 calc R . . . .
C21 C 1.3358(4) 0.8223(4) 0.8060(2) 0.0365(8) Uani 1 1 d . . . . .
H21 H 1.4095 0.8753 0.8481 0.044 Uiso 1 1 calc R . . . .
C22 C 1.2580(3) 0.8611(3) 0.7759(2) 0.0279(7) Uani 1 1 d . . . . .
H22 H 1.2806 0.9413 0.7986 0.033 Uiso 1 1 calc R . . . .
Zn1A Zn 0.69900(4) 1.24201(4) 0.77170(2) 0.02622(11) Uani 1 1 d . . . . .
S1A S 0.73569(8) 1.14723(8) 0.64714(5) 0.02922(19) Uani 1 1 d . . . . .
O1A O 0.6064(2) 1.2003(3) 0.85149(16) 0.0353(6) Uani 1 1 d . . . . .
O2A O 0.5276(4) 1.2241(4) 1.0590(2) 0.0813(14) Uani 1 1 d . . . . .
O3A O 0.5920(3) 1.1209(4) 0.9758(2) 0.0586(9) Uani 1 1 d . . . . .
N1A N 0.5303(3) 1.1898(2) 0.69257(17) 0.0250(6) Uani 1 1 d . . . . .
N2A N 0.5283(3) 1.1760(3) 0.61141(17) 0.0257(6) Uani 1 1 d . . . . .
N3A N 0.6289(3) 1.1415(3) 0.50984(17) 0.0261(6) Uani 1 1 d . . . . .
H3AA H 0.6871 1.1239 0.4924 0.031 Uiso 1 1 calc R . . . .
N4A N 0.8749(3) 1.3070(3) 0.85549(18) 0.0330(7) Uani 1 1 d . . . . .
N5A N 0.7835(3) 1.4175(3) 0.7891(2) 0.0390(8) Uani 1 1 d . . . . .
N6A N 0.5296(3) 1.1712(4) 0.9896(2) 0.0447(9) Uani 1 1 d . . . . .
C1A C 0.4243(3) 1.1665(3) 0.7103(2) 0.0259(7) Uani 1 1 d . . . . .
H1A H 0.3558 1.1481 0.6691 0.031 Uiso 1 1 calc R . . . .
C2A C 0.4029(3) 1.1667(3) 0.7888(2) 0.0267(7) Uani 1 1 d . . . . .
C3A C 0.2826(3) 1.1451(3) 0.7985(2) 0.0323(8) Uani 1 1 d . . . . .
H3AB H 0.2237 1.1348 0.7543 0.039 Uiso 1 1 calc R . . . .
C4A C 0.2451(4) 1.1380(4) 0.8678(2) 0.0362(8) Uani 1 1 d . . . . .
H4A H 0.1629 1.1243 0.8718 0.043 Uiso 1 1 calc R . . . .
C5A C 0.3298(4) 1.1514(4) 0.9316(2) 0.0377(9) Uani 1 1 d . . . . .
H5A H 0.3082 1.1505 0.9815 0.045 Uiso 1 1 calc R . . . .
C6A C 0.4481(3) 1.1661(3) 0.9219(2) 0.0315(7) Uani 1 1 d . . . . .
C7A C 0.4935(3) 1.1784(3) 0.8526(2) 0.0279(7) Uani 1 1 d . . . . .
C8A C 0.6214(3) 1.1568(3) 0.58747(19) 0.0233(6) Uani 1 1 d . . . . .
C9A C 0.5455(3) 1.1526(3) 0.4532(2) 0.0278(7) Uani 1 1 d . . . . .
H9AA H 0.5471 1.2292 0.4780 0.033 Uiso 1 1 calc R . . . .
H9AB H 0.4596 1.0926 0.4423 0.033 Uiso 1 1 calc R . . . .
C10A C 0.5854(3) 1.1393(3) 0.3734(2) 0.0331(8) Uani 1 1 d . . . . .
H10D H 0.6752 1.1869 0.3853 0.050 Uiso 1 1 calc GR . . . .
H10E H 0.5420 1.1643 0.3406 0.050 Uiso 1 1 calc GR . . . .
H10F H 0.5648 1.0582 0.3426 0.050 Uiso 1 1 calc GR . . . .
C11A C 0.9506(3) 1.4191(4) 0.8702(2) 0.0394(9) Uani 1 1 d . . . . .
C12A C 0.9018(4) 1.4775(3) 0.8342(2) 0.0409(10) Uani 1 1 d . . . . .
C13A C 0.9183(4) 1.2548(4) 0.8904(2) 0.0447(10) Uani 1 1 d . . . . .
H13A H 0.8651 1.1771 0.8812 0.054 Uiso 1 1 calc R . . . .
C14A C 1.0393(5) 1.3072(6) 0.9408(3) 0.0629(16) Uani 1 1 d . . . . .
H14A H 1.0670 1.2658 0.9645 0.075 Uiso 1 1 calc R . . . .
C15A C 1.1151(5) 1.4185(6) 0.9545(3) 0.0673(17) Uani 1 1 d . . . . .
H15A H 1.1972 1.4553 0.9880 0.081 Uiso 1 1 calc R . . . .
C16A C 1.0741(4) 1.4797(5) 0.9201(3) 0.0571(14) Uani 1 1 d . . . . .
C17A C 1.1460(5) 1.5954(6) 0.9311(4) 0.077(2) Uani 1 1 d . . . . .
H17A H 1.2287 1.6360 0.9642 0.093 Uiso 1 1 calc R . . . .
C18A C 1.1023(6) 1.6499(5) 0.8970(4) 0.086(2) Uani 1 1 d . . . . .
H18A H 1.1535 1.7281 0.9064 0.104 Uiso 1 1 calc R . . . .
C19A C 0.9790(5) 1.5915(4) 0.8464(3) 0.0597(15) Uani 1 1 d . . . . .
C20A C 0.9236(7) 1.6427(5) 0.8067(4) 0.075(2) Uani 1 1 d . . . . .
H20A H 0.9709 1.7195 0.8117 0.090 Uiso 1 1 calc R . . . .
C21A C 0.8063(8) 1.5824(5) 0.7632(4) 0.075(2) Uani 1 1 d . . . . .
H21A H 0.7700 1.6170 0.7377 0.090 Uiso 1 1 calc R . . . .
C22A C 0.7356(5) 1.4689(4) 0.7546(3) 0.0521(12) Uani 1 1 d . . . . .
H22A H 0.6516 1.4276 0.7236 0.063 Uiso 1 1 calc R . . . .
O1SA O 0.6355(3) 0.7385(3) 0.4394(2) 0.0422(7) Uani 1 1 d . . . . .
H1SA H 0.5853 0.7135 0.4669 0.063 Uiso 1 1 d G . . . .
H1SB H 0.6391 0.6821 0.4031 0.063 Uiso 1 1 d G . . . .
O1SB O 0.4525(6) 0.3823(6) 0.4605(4) 0.1131(18) Uani 1 1 d . . . . .
H1SC H 0.4704 0.4209 0.4308 0.170 Uiso 1 1 d G . . . .
H1SD H 0.3754 0.3567 0.4587 0.170 Uiso 1 1 d G . . . .
O1SC O 0.5658(10) 0.6617(5) 0.6993(5) 0.168(3) Uani 1 1 d . . . . .
H1SE H 0.5720 0.6751 0.7500 0.251 Uiso 1 1 d G . . . .
H1SF H 0.5006 0.5994 0.6710 0.251 Uiso 1 1 d G . . . .

loop_
_atom_site_aniso_label
_atom_site_aniso_U_11
_atom_site_aniso_U_22
_atom_site_aniso_U_33
_atom_site_aniso_U_23
_atom_site_aniso_U_13
_atom_site_aniso_U_12
Zn1 0.0266(2) 0.0296(2) 0.01933(19) 0.01115(15) 0.00585(15) 0.01638(16)
S1 0.0225(4) 0.0371(4) 0.0210(4) 0.0123(3) 0.0045(3) 0.0141(3)
O1 0.0383(14) 0.0556(17) 0.0239(12) 0.0220(12) 0.0124(11) 0.0319(13)
O2 0.0450(17) 0.072(2) 0.0262(14) 0.0186(14) 0.0095(13) 0.0321(16)
O3 0.070(2) 0.065(2) 0.0392(16) 0.0372(16) 0.0304(15) 0.0429(18)
N1 0.0240(13) 0.0277(13) 0.0177(12) 0.0102(11) 0.0039(10) 0.0134(11)
N2 0.0286(14) 0.0287(14) 0.0188(13) 0.0114(11) 0.0065(11) 0.0160(12)
N3 0.0248(13) 0.0339(15) 0.0191(13) 0.0110(12) 0.0071(11) 0.0155(12)
N4 0.0286(14) 0.0267(13) 0.0199(13) 0.0117(11) 0.0074(11) 0.0144(12)
N5 0.0258(14) 0.0298(15) 0.0278(15) 0.0118(12) 0.0019(12) 0.0097(12)
N6 0.049(2) 0.0482(19) 0.0255(15) 0.0191(14) 0.0179(14) 0.0324(17)
C1 0.0249(15) 0.0336(17) 0.0249(16) 0.0137(14) 0.0056(13) 0.0166(14)
C2 0.0223(15) 0.0311(17) 0.0257(16) 0.0146(14) 0.0102(13) 0.0115(13)
C3 0.0331(18) 0.041(2) 0.038(2) 0.0219(17) 0.0157(16) 0.0231(17)
C4 0.040(2) 0.060(3) 0.043(2) 0.030(2) 0.0255(18) 0.035(2)
C5 0.049(2) 0.058(3) 0.036(2) 0.031(2) 0.0288(18) 0.037(2)
C6 0.0325(17) 0.0387(19) 0.0242(16) 0.0182(15) 0.0136(14) 0.0192(16)
C7 0.0280(16) 0.0313(17) 0.0235(16) 0.0138(14) 0.0112(13) 0.0168(14)
C8 0.0308(16) 0.0253(15) 0.0180(14) 0.0099(12) 0.0068(12) 0.0174(14)
C9 0.0310(17) 0.0402(19) 0.0202(16) 0.0110(14) 0.0036(13) 0.0208(16)
C10 0.041(2) 0.051(2) 0.0215(17) 0.0126(16) 0.0076(15) 0.0263(19)
C11 0.0308(17) 0.0261(16) 0.0276(17) 0.0119(14) 0.0072(14) 0.0119(14)
C12 0.0304(16) 0.0287(16) 0.0204(15) 0.0125(13) 0.0087(13) 0.0166(14)
C13 0.0284(18) 0.041(2) 0.038(2) 0.0154(18) -0.0008(16) 0.0118(16)
C14 0.043(2) 0.031(2) 0.047(3) 0.0070(19) -0.008(2) 0.0006(19)
C15 0.058(3) 0.0244(19) 0.045(3) 0.0093(18) 0.000(2) 0.0041(19)
C16 0.045(2) 0.0234(17) 0.040(2) 0.0119(16) 0.0072(18) 0.0139(17)
C17 0.065(3) 0.0266(19) 0.049(3) 0.0154(18) 0.007(2) 0.022(2)
C18 0.063(3) 0.047(2) 0.047(3) 0.024(2) 0.011(2) 0.038(2)
C19 0.043(2) 0.044(2) 0.0318(19) 0.0208(17) 0.0115(16) 0.0306(18)
C20 0.045(2) 0.056(3) 0.042(2) 0.028(2) 0.0092(18) 0.034(2)
C21 0.0311(18) 0.053(2) 0.0299(19) 0.0219(18) 0.0024(15) 0.0204(18)
C22 0.0284(16) 0.0342(18) 0.0221(16) 0.0123(14) 0.0048(13) 0.0144(15)
Zn1A 0.02349(19) 0.0332(2) 0.0220(2) 0.01405(17) 0.00547(15) 0.01044(17)
S1A 0.0287(4) 0.0433(5) 0.0244(4) 0.0173(4) 0.0083(3) 0.0210(4)
O1A 0.0198(11) 0.0619(18) 0.0310(14) 0.0270(13) 0.0074(10) 0.0178(12)
O2A 0.086(3) 0.141(4) 0.0209(16) 0.021(2) 0.0026(17) 0.067(3)
O3A 0.0541(19) 0.105(3) 0.0475(19) 0.051(2) 0.0176(16) 0.047(2)
N1A 0.0278(14) 0.0303(14) 0.0216(13) 0.0149(12) 0.0076(11) 0.0135(12)
N2A 0.0288(14) 0.0350(15) 0.0193(13) 0.0152(12) 0.0081(11) 0.0160(13)
N3A 0.0256(14) 0.0361(15) 0.0220(14) 0.0139(12) 0.0086(11) 0.0166(12)
N4A 0.0312(15) 0.0428(18) 0.0214(14) 0.0114(13) 0.0083(12) 0.0140(14)
N5A 0.056(2) 0.0365(17) 0.0322(17) 0.0177(15) 0.0190(16) 0.0233(17)
N6A 0.0344(18) 0.073(3) 0.0302(18) 0.0294(18) 0.0095(15) 0.0200(18)
C1A 0.0264(16) 0.0344(18) 0.0204(15) 0.0140(14) 0.0060(13) 0.0144(14)
C2A 0.0276(16) 0.0346(18) 0.0246(16) 0.0159(14) 0.0084(13) 0.0168(15)
C3A 0.0319(18) 0.049(2) 0.0299(18) 0.0221(17) 0.0105(15) 0.0255(17)
C4A 0.0349(19) 0.054(2) 0.0319(19) 0.0226(18) 0.0152(16) 0.0262(19)
C5A 0.036(2) 0.053(2) 0.0262(19) 0.0200(18) 0.0138(16) 0.0179(19)
C6A 0.0298(17) 0.043(2) 0.0201(16) 0.0165(15) 0.0062(14) 0.0117(16)
C7A 0.0246(16) 0.0346(18) 0.0178(15) 0.0114(14) 0.0024(13) 0.0069(14)
C8A 0.0229(15) 0.0251(15) 0.0209(15) 0.0119(13) 0.0042(12) 0.0079(13)
C9A 0.0254(16) 0.0395(19) 0.0222(16) 0.0153(15) 0.0065(13) 0.0155(15)
C10A 0.0334(18) 0.046(2) 0.0202(16) 0.0148(16) 0.0066(14) 0.0167(17)
C11A 0.0257(17) 0.046(2) 0.0252(18) 0.0027(17) 0.0103(15) 0.0049(17)
C12A 0.050(2) 0.0315(19) 0.031(2) 0.0087(16) 0.0248(19) 0.0088(18)
C13A 0.045(2) 0.066(3) 0.029(2) 0.018(2) 0.0089(18) 0.031(2)
C14A 0.060(3) 0.121(5) 0.029(2) 0.029(3) 0.014(2) 0.061(4)
C15A 0.038(3) 0.105(5) 0.035(3) 0.003(3) 0.001(2) 0.031(3)
C16A 0.031(2) 0.072(3) 0.030(2) -0.003(2) 0.0109(18) 0.004(2)
C17A 0.039(3) 0.066(4) 0.059(4) -0.013(3) 0.017(3) -0.010(3)
C18A 0.077(4) 0.044(3) 0.081(5) -0.002(3) 0.051(4) -0.011(3)
C19A 0.073(3) 0.032(2) 0.055(3) 0.007(2) 0.046(3) 0.008(2)
C20A 0.120(5) 0.038(3) 0.082(4) 0.032(3) 0.075(4) 0.034(3)
C21A 0.136(6) 0.057(3) 0.070(4) 0.043(3) 0.066(4) 0.057(4)
C22A 0.083(3) 0.050(3) 0.046(3) 0.028(2) 0.025(2) 0.041(3)
O1SA 0.0393(15) 0.0531(17) 0.0475(18) 0.0281(15) 0.0161(14) 0.0259(14)
O1SB 0.125(4) 0.095(4) 0.137(5) 0.079(4) 0.038(4) 0.039(4)
O1SC 0.208(8) 0.063(3) 0.159(7) 0.018(4) 0.056(7) 0.012(4)

loop_
_atom_type_symbol
_atom_type_description
_atom_type_scat_dispersion_real
_atom_type_scat_dispersion_imag
_atom_type_scat_source
C C 0.0033 0.0016 'International Tables Vol C Tables 4.2.6.8 and 6.1.1.4'
H H 0.0000 0.0000 'International Tables Vol C Tables 4.2.6.8 and 6.1.1.4'
N N 0.0061 0.0033 'International Tables Vol C Tables 4.2.6.8 and 6.1.1.4'
O O 0.0106 0.0060 'International Tables Vol C Tables 4.2.6.8 and 6.1.1.4'
S S 0.1246 0.1234 'International Tables Vol C Tables 4.2.6.8 and 6.1.1.4'
Zn Zn 0.2839 1.4301 'International Tables Vol C Tables 4.2.6.8 and 6.1.1.4'

loop_
_geom_angle_atom_site_label_1
_geom_angle_atom_site_label_2
_geom_angle_atom_site_label_3
_geom_angle
_geom_angle_site_symmetry_1
_geom_angle_site_symmetry_3
_geom_angle_publ_flag
O1 Zn1 S1 144.31(9) . . ?
O1 Zn1 N1 89.06(10) . . ?
O1 Zn1 N4 89.83(10) . . ?
O1 Zn1 N5 106.90(12) . . ?
N1 Zn1 S1 80.72(8) . . ?
N1 Zn1 N4 178.88(10) . . ?
N1 Zn1 N5 100.92(11) . . ?
N4 Zn1 S1 100.19(7) . . ?
N5 Zn1 S1 108.59(9) . . ?
N5 Zn1 N4 79.42(11) . . ?
C8 S1 Zn1 91.40(11) . . ?
C7 O1 Zn1 130.9(2) . . ?
N2 N1 Zn1 116.56(19) . . ?
C1 N1 Zn1 126.6(2) . . ?
C1 N1 N2 116.8(3) . . ?
C8 N2 N1 112.2(3) . . ?
C8 N3 H3 117.9 . . ?
C8 N3 C9 124.1(3) . . ?
C9 N3 H3 117.9 . . ?
C12 N4 Zn1 111.7(2) . . ?
C22 N4 Zn1 129.6(2) . . ?
C22 N4 C12 118.7(3) . . ?
C11 N5 Zn1 112.7(2) . . ?
C13 N5 Zn1 128.9(3) . . ?
C13 N5 C11 118.4(3) . . ?
O2 N6 O3 122.9(3) . . ?
O2 N6 C6 119.4(3) . . ?
O3 N6 C6 117.6(3) . . ?
N1 C1 H1 117.5 . . ?
N1 C1 C2 125.1(3) . . ?
C2 C1 H1 117.5 . . ?
C3 C2 C1 117.1(3) . . ?
C3 C2 C7 119.2(3) . . ?
C7 C2 C1 123.7(3) . . ?
C2 C3 H3A 118.1 . . ?
C4 C3 C2 123.9(3) . . ?
C4 C3 H3A 118.1 . . ?
C3 C4 H4 120.9 . . ?
C3 C4 C5 118.2(3) . . ?
C5 C4 H4 120.9 . . ?
C4 C5 H5 120.4 . . ?
C6 C5 C4 119.3(3) . . ?
C6 C5 H5 120.4 . . ?
C5 C6 N6 116.7(3) . . ?
C5 C6 C7 124.3(3) . . ?
C7 C6 N6 118.9(3) . . ?
O1 C7 C2 124.5(3) . . ?
O1 C7 C6 120.4(3) . . ?
C6 C7 C2 115.1(3) . . ?
N2 C8 S1 126.0(2) . . ?
N2 C8 N3 118.3(3) . . ?
N3 C8 S1 115.7(2) . . ?
N3 C9 H9A 109.5 . . ?
N3 C9 H9B 109.5 . . ?
N3 C9 C10 110.6(3) . . ?
H9A C9 H9B 108.1 . . ?
C10 C9 H9A 109.5 . . ?
C10 C9 H9B 109.5 . . ?
C9 C10 H10A 109.5 . . ?
C9 C10 H10B 109.5 . . ?
C9 C10 H10C 109.5 . . ?
H10A C10 H10B 109.5 . . ?
H10A C10 H10C 109.5 . . ?
H10B C10 H10C 109.5 . . ?
N5 C11 C12 117.9(3) . . ?
N5 C11 C16 122.1(3) . . ?
C16 C11 C12 120.0(3) . . ?
N4 C12 C11 118.0(3) . . ?
N4 C12 C19 121.8(3) . . ?
C19 C12 C11 120.1(3) . . ?
N5 C13 H13 118.7 . . ?
N5 C13 C14 122.6(4) . . ?
C14 C13 H13 118.7 . . ?
C13 C14 H14 120.3 . . ?
C15 C14 C13 119.5(4) . . ?
C15 C14 H14 120.3 . . ?
C14 C15 H15 120.0 . . ?
C14 C15 C16 120.0(4) . . ?
C16 C15 H15 120.0 . . ?
C11 C16 C17 119.4(4) . . ?
C15 C16 C11 117.4(4) . . ?
C15 C16 C17 123.1(4) . . ?
C16 C17 H17 119.5 . . ?
C18 C17 C16 120.9(4) . . ?
C18 C17 H17 119.5 . . ?
C17 C18 H18 119.5 . . ?
C17 C18 C19 120.9(4) . . ?
C19 C18 H18 119.5 . . ?
C12 C19 C18 118.6(4) . . ?
C20 C19 C12 117.4(3) . . ?
C20 C19 C18 124.0(3) . . ?
C19 C20 H20 119.9 . . ?
C21 C20 C19 120.2(3) . . ?
C21 C20 H20 119.9 . . ?
C20 C21 H21 120.6 . . ?
C20 C21 C22 118.8(4) . . ?
C22 C21 H21 120.6 . . ?
N4 C22 C21 123.0(3) . . ?
N4 C22 H22 118.5 . . ?
C21 C22 H22 118.5 . . ?
O1A Zn1A S1A 137.99(9) . . ?
O1A Zn1A N1A 88.70(10) . . ?
O1A Zn1A N4A 91.96(10) . . ?
O1A Zn1A N5A 117.84(12) . . ?
N1A Zn1A S1A 81.02(8) . . ?
N1A Zn1A N4A 176.37(12) . . ?
N1A Zn1A N5A 98.32(13) . . ?
N4A Zn1A S1A 100.79(8) . . ?
N5A Zn1A S1A 103.96(9) . . ?
N5A Zn1A N4A 78.21(14) . . ?
C8A S1A Zn1A 93.55(11) . . ?
C7A O1A Zn1A 129.1(2) . . ?
N2A N1A Zn1A 118.4(2) . . ?
C1A N1A Zn1A 126.8(2) . . ?
C1A N1A N2A 114.8(3) . . ?
C8A N2A N1A 112.3(3) . . ?
C8A N3A H3AA 118.4 . . ?
C8A N3A C9A 123.2(3) . . ?
C9A N3A H3AA 118.4 . . ?
C11A N4A Zn1A 111.9(3) . . ?
C13A N4A Zn1A 130.2(3) . . ?
C13A N4A C11A 117.9(4) . . ?
C12A N5A Zn1A 114.2(3) . . ?
C22A N5A Zn1A 126.6(3) . . ?
C22A N5A C12A 118.9(4) . . ?
O2A N6A C6A 117.3(4) . . ?
O3A N6A O2A 122.6(4) . . ?
O3A N6A C6A 120.1(4) . . ?
N1A C1A H1A 117.9 . . ?
N1A C1A C2A 124.2(3) . . ?
C2A C1A H1A 117.9 . . ?
C3A C2A C1A 116.2(3) . . ?
C3A C2A C7A 120.0(3) . . ?
C7A C2A C1A 123.6(3) . . ?
C2A C3A H3AB 118.0 . . ?
C4A C3A C2A 123.9(3) . . ?
C4A C3A H3AB 118.0 . . ?
C3A C4A H4A 120.9 . . ?
C3A C4A C5A 118.2(3) . . ?
C5A C4A H4A 120.9 . . ?
C4A C5A H5A 120.4 . . ?
C4A C5A C6A 119.2(3) . . ?
C6A C5A H5A 120.4 . . ?
C5A C6A N6A 116.1(3) . . ?
C5A C6A C7A 124.9(3) . . ?
C7A C6A N6A 119.0(3) . . ?
O1A C7A C2A 125.6(3) . . ?
O1A C7A C6A 120.8(3) . . ?
C6A C7A C2A 113.6(3) . . ?
N2A C8A S1A 126.2(2) . . ?
N2A C8A N3A 117.8(3) . . ?
N3A C8A S1A 116.0(2) . . ?
N3A C9A H9AA 109.7 . . ?
N3A C9A H9AB 109.7 . . ?
N3A C9A C10A 109.8(3) . . ?
H9AA C9A H9AB 108.2 . . ?
C10A C9A H9AA 109.7 . . ?
C10A C9A H9AB 109.7 . . ?
C9A C10A H10D 109.5 . . ?
C9A C10A H10E 109.5 . . ?
C9A C10A H10F 109.5 . . ?
H10D C10A H10E 109.5 . . ?
H10D C10A H10F 109.5 . . ?
H10E C10A H10F 109.5 . . ?
N4A C11A C12A 118.0(4) . . ?
N4A C11A C16A 122.6(5) . . ?
C16A C11A C12A 119.4(4) . . ?
N5A C12A C11A 117.4(3) . . ?
N5A C12A C19A 123.6(5) . . ?
C19A C12A C11A 119.0(5) . . ?
N4A C13A H13A 118.1 . . ?
N4A C13A C14A 123.8(5) . . ?
C14A C13A H13A 118.1 . . ?
C13A C14A H14A 120.9 . . ?
C15A C14A C13A 118.2(5) . . ?
C15A C14A H14A 120.9 . . ?
C14A C15A H15A 119.5 . . ?
C14A C15A C16A 120.9(5) . . ?
C16A C15A H15A 119.5 . . ?
C15A C16A C11A 116.6(5) . . ?
C15A C16A C17A 124.9(6) . . ?
C17A C16A C11A 118.6(6) . . ?
C16A C17A H17A 118.8 . . ?
C18A C17A C16A 122.5(6) . . ?
C18A C17A H17A 118.8 . . ?
C17A C18A H18A 119.8 . . ?
C17A C18A C19A 120.4(5) . . ?
C19A C18A H18A 119.8 . . ?
C12A C19A C18A 120.1(6) . . ?
C12A C19A C20A 115.3(5) . . ?
C18A C19A C20A 124.5(5) . . ?
C19A C20A H20A 120.0 . . ?
C21A C20A C19A 120.0(5) . . ?
C21A C20A H20A 120.0 . . ?
C20A C21A H21A 119.6 . . ?
C20A C21A C22A 120.8(6) . . ?
C22A C21A H21A 119.6 . . ?
N5A C22A C21A 121.2(6) . . ?
N5A C22A H22A 119.4 . . ?
C21A C22A H22A 119.4 . . ?
H1SA O1SA H1SB 109.5 . . ?
H1SC O1SB H1SD 109.4 . . ?
H1SE O1SC H1SF 109.5 . . ?

loop_
_geom_bond_atom_site_label_1
_geom_bond_atom_site_label_2
_geom_bond_distance
_geom_bond_site_symmetry_2
_geom_bond_publ_flag
Zn1 S1 2.3553(9) . ?
Zn1 O1 1.966(2) . ?
Zn1 N1 2.086(3) . ?
Zn1 N4 2.136(3) . ?
Zn1 N5 2.098(3) . ?
S1 C8 1.757(3) . ?
O1 C7 1.286(4) . ?
O2 N6 1.217(4) . ?
O3 N6 1.241(4) . ?
N1 N2 1.394(4) . ?
N1 C1 1.292(4) . ?
N2 C8 1.318(4) . ?
N3 H3 0.8800 . ?
N3 C8 1.347(4) . ?
N3 C9 1.446(4) . ?
N4 C12 1.361(4) . ?
N4 C22 1.316(4) . ?
N5 C11 1.371(4) . ?
N5 C13 1.316(5) . ?
N6 C6 1.454(5) . ?
C1 H1 0.9500 . ?
C1 C2 1.446(5) . ?
C2 C3 1.396(5) . ?
C2 C7 1.439(5) . ?
C3 H3A 0.9500 . ?
C3 C4 1.375(5) . ?
C4 H4 0.9500 . ?
C4 C5 1.394(5) . ?
C5 H5 0.9500 . ?
C5 C6 1.388(5) . ?
C6 C7 1.417(4) . ?
C9 H9A 0.9900 . ?
C9 H9B 0.9900 . ?
C9 C10 1.512(5) . ?
C10 H10A 0.9800 . ?
C10 H10B 0.9800 . ?
C10 H10C 0.9800 . ?
C11 C12 1.423(5) . ?
C11 C16 1.406(5) . ?
C12 C19 1.410(5) . ?
C13 H13 0.9500 . ?
C13 C14 1.412(6) . ?
C14 H14 0.9500 . ?
C14 C15 1.346(7) . ?
C15 H15 0.9500 . ?
C15 C16 1.406(6) . ?
C16 C17 1.427(6) . ?
C17 H17 0.9500 . ?
C17 C18 1.357(6) . ?
C18 H18 0.9500 . ?
C18 C19 1.445(6) . ?
C19 C20 1.399(6) . ?
C20 H20 0.9500 . ?
C20 C21 1.357(6) . ?
C21 H21 0.9500 . ?
C21 C22 1.402(5) . ?
C22 H22 0.9500 . ?
Zn1A S1A 2.3530(10) . ?
Zn1A O1A 1.974(2) . ?
Zn1A N1A 2.090(3) . ?
Zn1A N4A 2.156(3) . ?
Zn1A N5A 2.112(3) . ?
S1A C8A 1.749(3) . ?
O1A C7A 1.281(4) . ?
O2A N6A 1.218(5) . ?
O3A N6A 1.203(5) . ?
N1A N2A 1.392(4) . ?
N1A C1A 1.288(4) . ?
N2A C8A 1.329(4) . ?
N3A H3AA 0.8800 . ?
N3A C8A 1.345(4) . ?
N3A C9A 1.456(4) . ?
N4A C11A 1.362(5) . ?
N4A C13A 1.313(5) . ?
N5A C12A 1.346(6) . ?
N5A C22A 1.330(5) . ?
N6A C6A 1.458(5) . ?
C1A H1A 0.9500 . ?
C1A C2A 1.443(4) . ?
C2A C3A 1.405(5) . ?
C2A C7A 1.433(5) . ?
C3A H3AB 0.9500 . ?
C3A C4A 1.371(5) . ?
C4A H4A 0.9500 . ?
C4A C5A 1.378(5) . ?
C5A H5A 0.9500 . ?
C5A C6A 1.399(5) . ?
C6A C7A 1.425(5) . ?
C9A H9AA 0.9900 . ?
C9A H9AB 0.9900 . ?
C9A C10A 1.517(5) . ?
C10A H10D 0.9800 . ?
C10A H10E 0.9800 . ?
C10A H10F 0.9800 . ?
C11A C12A 1.435(6) . ?
C11A C16A 1.422(6) . ?
C12A C19A 1.399(6) . ?
C13A H13A 0.9500 . ?
C13A C14A 1.410(6) . ?
C14A H14A 0.9500 . ?
C14A C15A 1.358(9) . ?
C15A H15A 0.9500 . ?
C15A C16A 1.399(8) . ?
C16A C17A 1.412(9) . ?
C17A H17A 0.9500 . ?
C17A C18A 1.332(10) . ?
C18A H18A 0.9500 . ?
C18A C19A 1.426(9) . ?
C19A C20A 1.440(9) . ?
C20A H20A 0.9500 . ?
C20A C21A 1.328(9) . ?
C21A H21A 0.9500 . ?
C21A C22A 1.397(8) . ?
C22A H22A 0.9500 . ?
O1SA H1SA 0.8498 . ?
O1SA H1SB 0.8497 . ?
O1SB H1SC 0.8508 . ?
O1SB H1SD 0.8506 . ?
O1SC H1SE 0.8495 . ?
O1SC H1SF 0.8501 . ?

loop_
_geom_hbond_atom_site_label_D
_geom_hbond_atom_site_label_H
_geom_hbond_atom_site_label_A
_geom_hbond_distance_DH
_geom_hbond_distance_HA
_geom_hbond_distance_DA
_geom_hbond_angle_DHA
_geom_hbond_site_symmetry_A
N3 H3 S1A 0.88 2.61 3.466(3) 164.6 2_776
C15 H15 N3A 0.95 2.65 3.438(5) 141.0 1_545
N3A H3AA S1 0.88 2.60 3.466(3) 169.8 2_776
C1A H1A O1SA 0.95 2.84 3.477(4) 125.2 2_676
C5A H5A O3 0.95 2.51 3.278(5) 138.0 2_677
C9A H9AA O1SA 0.99 2.85 3.483(4) 122.1 2_676
C20A H20A O1 0.95 2.53 3.346(6) 144.6 1_565
C20A H20A O2 0.95 2.65 3.381(6) 133.9 1_565
O1SA H1SA O1SB 0.85 2.09 2.815(6) 143.4 2_666
O1SB H1SC O1SC 0.85 2.13 2.680(11) 121.6 2_666

loop_
_geom_torsion_atom_site_label_1
_geom_torsion_atom_site_label_2
_geom_torsion_atom_site_label_3
_geom_torsion_atom_site_label_4
_geom_torsion
_geom_torsion_site_symmetry_1
_geom_torsion_site_symmetry_2
_geom_torsion_site_symmetry_3
_geom_torsion_site_symmetry_4
_geom_torsion_publ_flag
Zn1 S1 C8 N2 26.7(3) . . . . ?
Zn1 S1 C8 N3 -154.1(2) . . . . ?
Zn1 O1 C7 C2 -6.0(5) . . . . ?
Zn1 O1 C7 C6 171.5(3) . . . . ?
Zn1 N1 N2 C8 -25.2(3) . . . . ?
Zn1 N1 C1 C2 -1.4(5) . . . . ?
Zn1 N4 C12 C11 -4.3(4) . . . . ?
Zn1 N4 C12 C19 177.9(3) . . . . ?
Zn1 N4 C22 C21 -177.8(2) . . . . ?
Zn1 N5 C11 C12 2.2(4) . . . . ?
Zn1 N5 C11 C16 -179.4(3) . . . . ?
Zn1 N5 C13 C14 179.6(3) . . . . ?
O2 N6 C6 C5 -137.2(4) . . . . ?
O2 N6 C6 C7 45.3(5) . . . . ?
O3 N6 C6 C5 43.4(5) . . . . ?
O3 N6 C6 C7 -134.1(4) . . . . ?
N1 N2 C8 S1 -5.5(4) . . . . ?
N1 N2 C8 N3 175.4(3) . . . . ?
N1 C1 C2 C3 -177.4(3) . . . . ?
N1 C1 C2 C7 2.5(6) . . . . ?
N2 N1 C1 C2 177.9(3) . . . . ?
N4 C12 C19 C18 178.6(3) . . . . ?
N4 C12 C19 C20 0.4(5) . . . . ?
N5 C11 C12 N4 1.5(5) . . . . ?
N5 C11 C12 C19 179.4(3) . . . . ?
N5 C11 C16 C15 -0.9(6) . . . . ?
N5 C11 C16 C17 -179.7(4) . . . . ?
N5 C13 C14 C15 0.3(7) . . . . ?
N6 C6 C7 O1 -2.0(5) . . . . ?
N6 C6 C7 C2 175.7(3) . . . . ?
C1 N1 N2 C8 155.4(3) . . . . ?
C1 C2 C3 C4 177.2(4) . . . . ?
C1 C2 C7 O1 1.3(6) . . . . ?
C1 C2 C7 C6 -176.4(3) . . . . ?
C2 C3 C4 C5 -0.4(7) . . . . ?
C3 C2 C7 O1 -178.9(3) . . . . ?
C3 C2 C7 C6 3.5(5) . . . . ?
C3 C4 C5 C6 2.4(7) . . . . ?
C4 C5 C6 N6 -178.7(4) . . . . ?
C4 C5 C6 C7 -1.3(6) . . . . ?
C5 C6 C7 O1 -179.4(4) . . . . ?
C5 C6 C7 C2 -1.7(6) . . . . ?
C7 C2 C3 C4 -2.6(6) . . . . ?
C8 N3 C9 C10 -168.4(3) . . . . ?
C9 N3 C8 S1 173.3(3) . . . . ?
C9 N3 C8 N2 -7.4(5) . . . . ?
C11 N5 C13 C14 -0.1(6) . . . . ?
C11 C12 C19 C18 0.9(5) . . . . ?
C11 C12 C19 C20 -177.3(3) . . . . ?
C11 C16 C17 C18 -0.1(6) . . . . ?
C12 N4 C22 C21 0.9(5) . . . . ?
C12 C11 C16 C15 177.5(4) . . . . ?
C12 C11 C16 C17 -1.3(6) . . . . ?
C12 C19 C20 C21 0.4(6) . . . . ?
C13 N5 C11 C12 -178.0(3) . . . . ?
C13 N5 C11 C16 0.4(5) . . . . ?
C13 C14 C15 C16 -0.8(7) . . . . ?
C14 C15 C16 C11 1.1(7) . . . . ?
C14 C15 C16 C17 179.9(4) . . . . ?
C15 C16 C17 C18 -178.9(4) . . . . ?
C16 C11 C12 N4 -176.9(3) . . . . ?
C16 C11 C12 C19 0.9(5) . . . . ?
C16 C17 C18 C19 2.0(7) . . . . ?
C17 C18 C19 C12 -2.3(6) . . . . ?
C17 C18 C19 C20 175.8(4) . . . . ?
C18 C19 C20 C21 -177.8(4) . . . . ?
C19 C20 C21 C22 -0.5(6) . . . . ?
C20 C21 C22 N4 -0.2(6) . . . . ?
C22 N4 C12 C11 176.7(3) . . . . ?
C22 N4 C12 C19 -1.1(5) . . . . ?
Zn1A S1A C8A N2A -18.9(3) . . . . ?
Zn1A S1A C8A N3A 162.0(2) . . . . ?
Zn1A O1A C7A C2A 7.6(6) . . . . ?
Zn1A O1A C7A C6A -170.8(3) . . . . ?
Zn1A N1A N2A C8A 23.4(3) . . . . ?
Zn1A N1A C1A C2A -3.6(5) . . . . ?
Zn1A N4A C11A C12A 4.0(4) . . . . ?
Zn1A N4A C11A C16A -176.6(3) . . . . ?
Zn1A N4A C13A C14A 176.2(3) . . . . ?
Zn1A N5A C12A C11A -5.5(4) . . . . ?
Zn1A N5A C12A C19A 173.4(3) . . . . ?
Zn1A N5A C22A C21A -172.3(3) . . . . ?
O2A N6A C6A C5A -39.8(6) . . . . ?
O2A N6A C6A C7A 139.0(4) . . . . ?
O3A N6A C6A C5A 137.6(4) . . . . ?
O3A N6A C6A C7A -43.6(6) . . . . ?
N1A N2A C8A S1A 0.6(4) . . . . ?
N1A N2A C8A N3A 179.7(3) . . . . ?
N1A C1A C2A C3A 176.8(3) . . . . ?
N1A C1A C2A C7A -8.2(6) . . . . ?
N2A N1A C1A C2A 175.3(3) . . . . ?
N4A C11A C12A N5A 0.9(5) . . . . ?
N4A C11A C12A C19A -178.0(3) . . . . ?
N4A C11A C16A C15A -0.5(6) . . . . ?
N4A C11A C16A C17A 179.3(4) . . . . ?
N4A C13A C14A C15A 0.5(7) . . . . ?
N5A C12A C19A C18A 178.3(4) . . . . ?
N5A C12A C19A C20A -0.2(6) . . . . ?
N6A C6A C7A O1A -4.0(6) . . . . ?
N6A C6A C7A C2A 177.3(3) . . . . ?
C1A N1A N2A C8A -155.7(3) . . . . ?
C1A C2A C3A C4A 177.6(4) . . . . ?
C1A C2A C7A O1A 6.6(6) . . . . ?
C1A C2A C7A C6A -174.8(3) . . . . ?
C2A C3A C4A C5A -0.9(6) . . . . ?
C3A C2A C7A O1A -178.6(4) . . . . ?
C3A C2A C7A C6A 0.0(5) . . . . ?
C3A C4A C5A C6A -2.9(6) . . . . ?
C4A C5A C6A N6A -175.7(4) . . . . ?
C4A C5A C6A C7A 5.6(7) . . . . ?
C5A C6A C7A O1A 174.7(4) . . . . ?
C5A C6A C7A C2A -3.9(6) . . . . ?
C7A C2A C3A C4A 2.4(6) . . . . ?
C8A N3A C9A C10A 175.6(3) . . . . ?
C9A N3A C8A S1A -176.6(3) . . . . ?
C9A N3A C8A N2A 4.2(5) . . . . ?
C11A N4A C13A C14A -1.4(6) . . . . ?
C11A C12A C19A C18A -2.8(6) . . . . ?
C11A C12A C19A C20A 178.7(4) . . . . ?
C11A C16A C17A C18A 0.3(8) . . . . ?
C12A N5A C22A C21A 1.2(6) . . . . ?
C12A C11A C16A C15A 178.9(4) . . . . ?
C12A C11A C16A C17A -1.3(6) . . . . ?
C12A C19A C20A C21A 0.9(7) . . . . ?
C13A N4A C11A C12A -178.0(3) . . . . ?
C13A N4A C11A C16A 1.4(5) . . . . ?
C13A C14A C15A C16A 0.4(7) . . . . ?
C14A C15A C16A C11A -0.4(7) . . . . ?
C14A C15A C16A C17A 179.8(5) . . . . ?
C15A C16A C17A C18A -179.8(5) . . . . ?
C16A C11A C12A N5A -178.5(3) . . . . ?
C16A C11A C12A C19A 2.5(5) . . . . ?
C16A C17A C18A C19A -0.6(9) . . . . ?
C17A C18A C19A C12A 1.8(8) . . . . ?
C17A C18A C19A C20A -179.8(5) . . . . ?
C18A C19A C20A C21A -177.5(5) . . . . ?
C19A C20A C21A C22A -0.6(8) . . . . ?
C20A C21A C22A N5A -0.5(7) . . . . ?
C22A N5A C12A C11A -179.8(3) . . . . ?
C22A N5A C12A C19A -0.9(6) . . . . ?

loop_
_smtbx_masks_void_nr
_smtbx_masks_void_average_x
_smtbx_masks_void_average_y
_smtbx_masks_void_average_z
_smtbx_masks_void_volume
_smtbx_masks_void_count_electrons
_smtbx_masks_void_content
1 0.500 0.500 1.000 240.7 46.2 ?
